data_1576897
loop_
_publ_author_name
'Li, Meng-Hao'
'Hui, Hui'
'Wang, Yan'
'Yang, Ying-Wei'

_publ_section_title
;
 Superstructure-induced enhancement of solid-state triphenylacrylonitrile
 photochromism <i>via</i> a macrocycle-mediated blocking strategy.
;
_journal_issue 11
_journal_name_full 'Chemical science'
_journal_page_first 5745
_journal_page_last 5757
_journal_paper_doi 10.1039/d5sc08539j
_journal_volume 17
_journal_year 2026
_chemical_formula_moiety 'C H2 Cl2, C85 H72 N2 O8, 0.75(C2 H4 O2), 0.75(C2 H3 O2), 0.6[H2O]'
_chemical_formula_sum 'C90 H82 Cl2 N2 O12'
_chemical_formula_weight 1454.47
_space_group_crystal_system monoclinic
_space_group_IT_number 15
_space_group_name_Hall '-C 2yc'
_space_group_name_H-M_alt 'C 1 2/c 1'
_atom_sites_solution_hydrogens mixed
_atom_sites_solution_primary dual
_audit_creation_date 2025-08-19
_audit_creation_method
;
Olex2 1.5
(compiled 2025.04.05 svn.rf049d14d for OlexSys, GUI svn.r7224)
;
_audit_update_record
;
2025-09-24 deposited with the CCDC.	2026-01-22 downloaded from the CCDC.
;
_cell_angle_alpha 90
_cell_angle_beta 132.234(2)
_cell_angle_gamma 90
_cell_formula_units_Z 8
_cell_length_a 45.8868(17)
_cell_length_b 13.1150(5)
_cell_length_c 33.8049(13)
_cell_measurement_reflns_used 9875
_cell_measurement_temperature 193.00
_cell_measurement_theta_max 68.38
_cell_measurement_theta_min 3.53
_cell_volume 15062.8(11)
_computing_cell_refinement 'SAINT V8.41 (?, 2016)'
_computing_data_reduction 'SAINT V8.41 (?, 2016)'
_computing_molecular_graphics 'Olex2 1.5 (Dolomanov et al., 2009)'
_computing_publication_material 'Olex2 1.5 (Dolomanov et al., 2009)'
_computing_structure_refinement 'SHELXL 2019/3 (Sheldrick, 2015)'
_computing_structure_solution 'SHELXT 2018/2 (Sheldrick, 2018)'
_diffrn_ambient_temperature 193.00
_diffrn_measured_fraction_theta_full 0.999
_diffrn_measured_fraction_theta_max 0.995
_diffrn_measurement_device_type 'Bruker APEX-II CCD'
_diffrn_measurement_method '\f and \w scans'
_diffrn_radiation_type CuK\a
_diffrn_radiation_wavelength 1.54178
_diffrn_reflns_av_R_equivalents 0.0817
_diffrn_reflns_av_unetI/netI 0.0572
_diffrn_reflns_Laue_measured_fraction_full 0.999
_diffrn_reflns_Laue_measured_fraction_max 0.995
_diffrn_reflns_limit_h_max 55
_diffrn_reflns_limit_h_min -55
_diffrn_reflns_limit_k_max 15
_diffrn_reflns_limit_k_min -15
_diffrn_reflns_limit_l_max 40
_diffrn_reflns_limit_l_min -36
_diffrn_reflns_number 89425
_diffrn_reflns_point_group_measured_fraction_full 0.999
_diffrn_reflns_point_group_measured_fraction_max 0.995
_diffrn_reflns_theta_full 67.679
_diffrn_reflns_theta_max 68.703
_diffrn_reflns_theta_min 2.601
_diffrn_source_current 1.1
_diffrn_source_power 0.05500000000000001
_diffrn_source_voltage 50.0
_diffrn_standards_number 0
_exptl_absorpt_coefficient_mu 1.308
_exptl_absorpt_correction_T_max 0.7531
_exptl_absorpt_correction_T_min 0.6566
_exptl_absorpt_correction_type none
_exptl_absorpt_process_details
;
SADABS-2016/2 (Bruker,2016/2) was used for absorption correction.
wR2(int) was 0.1095 before and 0.0731 after correction.
The Ratio of minimum to maximum transmission is 0.8719.
The \l/2 correction factor is Not present.
;
_exptl_crystal_colour colorless
_exptl_crystal_density_diffrn 1.283
_exptl_crystal_description block
_exptl_crystal_F_000 6128
_exptl_crystal_size_max 0.17
_exptl_crystal_size_mid 0.12
_exptl_crystal_size_min 0.1
_refine_diff_density_max 0.389
_refine_diff_density_min -0.676
_refine_diff_density_rms 0.061
_refine_ls_extinction_method none
_refine_ls_goodness_of_fit_ref 1.031
_refine_ls_hydrogen_treatment constr
_refine_ls_matrix_type full
_refine_ls_number_parameters 1137
_refine_ls_number_reflns 13866
_refine_ls_number_restraints 628
_refine_ls_restrained_S_all 1.090
_refine_ls_R_factor_all 0.0917
_refine_ls_R_factor_gt 0.0687
_refine_ls_shift/su_max 0.009
_refine_ls_shift/su_mean 0.000
_refine_ls_structure_factor_coef Fsqd
_refine_ls_weighting_details 'w=1/[\s^2^(Fo^2^)+(0.1384P)^2^+8.0119P] where P=(Fo^2^+2Fc^2^)/3'
_refine_ls_weighting_scheme calc
_refine_ls_wR_factor_gt 0.1962
_refine_ls_wR_factor_ref 0.2218
_reflns_Friedel_coverage 0.000
_reflns_number_gt 9926
_reflns_number_total 13866
_reflns_threshold_expression 'I > 2\s(I)'
_cod_data_source_file d5sc08539j2.cif
_cod_data_source_block TPAN-P5-CH3COOH
_cod_original_cell_volume 15062.8(10)
_cod_original_sg_symbol_H-M C2/c
_cod_database_code 1576897
_shelx_shelxl_version_number 2019/3
_shelx_space_group_comment
;
The symmetry employed for this shelxl refinement is uniquely defined
by the following loop, which should always be used as a source of
symmetry information in preference to the above space-group names.
They are only intended as comments.
;
_shelx_estimated_absorpt_t_max 0.880
_shelx_estimated_absorpt_t_min 0.808
_olex2_refinement_description
;
1. Fixed Uiso
 At 1.2 times of:
  All C(H) groups, All C(H,H) groups
 At 1.5 times of:
  All C(H,H,H) groups, All O(H) groups
2. Restrained distances
 O9-C87 = O10-C87
 1.26 with sigma of 0.02
 C98-C97
 1.54 with sigma of 0.01
 O19-C98
 2.5 with sigma of 0.01
 O20-C98
 2.5 with sigma of 0.01
 C87-C88
 1.5 with sigma of 0.02
 C95-C96
 1.54 with sigma of 0.01
 O11-C89 = O12-C89
 1.26 with sigma of 0.02
 C89-C90
 1.5 with sigma of 0.02
 O17-C95 = O18-C95
 1.26 with sigma of 0.02
 C95-O18
 1.45 with sigma of 0.01
 O19-C97
 1.45 with sigma of 0.01
 O20-C97
 1.2 with sigma of 0.01
 O18-O17
 2.3 with sigma of 0.01
 O16-C94
 1.2 with sigma of 0.01
 O15-C94
 1.45 with sigma of 0.01
 O17-C96
 2.38 with sigma of 0.04
 O18-C96
 2.39 with sigma of 0.04
 O10-C88
 2.39 with sigma of 0.04
 O9-C88
 2.38 with sigma of 0.04
 O9-O10
 2.19 with sigma of 0.04
 O11-O12
 2.19 with sigma of 0.04
 O11-C90
 2.38 with sigma of 0.04
 O12-C90
 2.39 with sigma of 0.04
 O17-O18
 2.19 with sigma of 0.04
 C95-C96 \\sim C97-C98
 with sigma of 0.02
 O17-C96 \\sim O19-C98
 with sigma of 0.04
 O18-C96 \\sim O20-C98
 with sigma of 0.04
 O10-C88 \\sim O16-C93
 with sigma of 0.04
 O10-C87 \\sim O16-C94
 with sigma of 0.02
 O17-C96 \\sim C96-O18
 with sigma of 0.04
 O9-O10 \\sim O15-O16
 with sigma of 0.04
 O9-C88 \\sim C88-O10
 with sigma of 0.04
 C87-O9 \\sim C87-O10
 with sigma of 0.02
 C87-C88 \\sim C94-C93
 with sigma of 0.02
 O9-C88 \\sim O15-C93
 with sigma of 0.04
 C89-O11 \\sim C89-O12
 with sigma of 0.02
 O11-C90 \\sim C90-O12
 with sigma of 0.04
 O11-C89 \\sim O13-C91
 with sigma of 0.02
 O12-C89 \\sim O14-C91
 with sigma of 0.02
 C89-C90 \\sim C91-C92
 with sigma of 0.02
 O11-O12 \\sim O13-O14
 with sigma of 0.04
 O11-C90 \\sim O13-C92
 with sigma of 0.04
 O12-C90 \\sim O14-C92
 with sigma of 0.04
 O9-C87 \\sim O15-C94
 with sigma of 0.02
 C95-O17 \\sim C95-O18
 with sigma of 0.02
 O17-C95 \\sim O19-C97
 with sigma of 0.02
 O18-C95 \\sim O20-C97
 with sigma of 0.02
 O17-O18 \\sim O19-O20
 with sigma of 0.04
 Cl1-C86 \\sim Cl3-C99
 with sigma of 0.02
 Cl2-C86 \\sim Cl4-C99
 with sigma of 0.02
 Cl1-Cl2 \\sim Cl3-Cl4
 with sigma of 0.04
3. Restrained planarity
 O17, O18, C95, C96
 with sigma of 0.1
 O9, O10, C87, C88
 with sigma of 0.1
 O11, O12, C89, C90
 with sigma of 0.1
4. Rigid bond restraints
 C94, O16
 with sigma for 1-2 distances of 0.01 and sigma for 1-3 distances of 0.01
5. Uiso/Uaniso restraints and constraints
O19 \\sim C97 \\sim O20 \\sim C98 \\sim C96 \\sim O17 \\sim C95 \\sim O18:
within 2A with sigma of 0.01 and sigma for terminal atoms of 0.02 within 2A
O17 \\sim O18 \\sim C95 \\sim C96: within 2A with sigma of 0.04 and sigma for
terminal atoms of 0.08 within 2A
C88 \\sim O9 \\sim C87 \\sim O10 \\sim O15 \\sim C93 \\sim C94 \\sim O16:
within 2A with sigma of 0.01 and sigma for terminal atoms of 0.02 within 2A
O9 \\sim O10 \\sim C87 \\sim C88: within 2A with sigma of 0.04 and sigma for
terminal atoms of 0.08 within 2A
O11 \\sim O12 \\sim C89 \\sim C90: within 2A with sigma of 0.04 and sigma for
terminal atoms of 0.08 within 2A
C92 \\sim C91 \\sim O13 \\sim O14 \\sim C90 \\sim O11 \\sim C89 \\sim O12:
within 2A with sigma of 0.01 and sigma for terminal atoms of 0.02 within 2A
O16 \\sim C93 \\sim C94 \\sim O15 \\sim O17 \\sim C95 \\sim O18 \\sim C96 \\sim
O10 \\sim O9 \\sim C87 \\sim C88 \\sim O19 \\sim C97 \\sim O20 \\sim C98:
within 2A with sigma of 0.01 and sigma for terminal atoms of 0.02 within 2A
Uanis(O20) \\sim Ueq, Uanis(O19) \\sim Ueq, Uanis(C97) \\sim Ueq, Uanis(C98)
\\sim Ueq: with sigma of 0.01 and sigma for terminal atoms of 0.02
Uanis(C95) \\sim Ueq, Uanis(O17) \\sim Ueq, Uanis(O18) \\sim Ueq, Uanis(C96)
\\sim Ueq: with sigma of 0.01 and sigma for terminal atoms of 0.02
Uanis(C87) \\sim Ueq, Uanis(O9) \\sim Ueq, Uanis(O10) \\sim Ueq, Uanis(C88)
\\sim Ueq, Uanis(C93) \\sim Ueq, Uanis(C94) \\sim Ueq, Uanis(O15) \\sim Ueq,
Uanis(O16) \\sim Ueq: with sigma of 0.01 and sigma for terminal atoms of 0.02
Uanis(O12) \\sim Ueq, Uanis(O11) \\sim Ueq, Uanis(C89) \\sim Ueq, Uanis(C90)
\\sim Ueq: with sigma of 0.01 and sigma for terminal atoms of 0.02
Uanis(C94) \\sim Ueq, Uanis(C93) \\sim Ueq, Uanis(O15) \\sim Ueq, Uanis(O16)
\\sim Ueq: with sigma of 0.01 and sigma for terminal atoms of 0.02
6. Rigid body (RIGU) restrains
 O17, O18, C95, C96
 with sigma for 1-2 distances of 0.004 and sigma for 1-3 distances of 0.004
 O9, O10, C87, C88
 with sigma for 1-2 distances of 0.004 and sigma for 1-3 distances of 0.004
 O11, O12, C89, C90
 with sigma for 1-2 distances of 0.004 and sigma for 1-3 distances of 0.004
7. Others
 Fixed Sof: Cl1(0.5) Cl2(0.5) C86(0.5) H86A(0.5) H86B(0.5) O9(0.35) O10(0.35)
 H10(0.35) C87(0.35) C88(0.35) H88A(0.35) H88B(0.35) H88C(0.35) O11(0.25)
 H11A(0.25) O12(0.25) C89(0.25) C90(0.25) H90A(0.25) H90B(0.25) H90C(0.25)
 C91(0.25) O13(0.25) O14(0.25) H14(0.25) C92(0.25) H92A(0.25) H92B(0.25)
 H92C(0.25) C93(0.3) H93A(0.3) H93B(0.3) H93C(0.3) O15(0.3) H15(0.3) C94(0.3)
 O16(0.3) O17(0.5) O18(0.5) H18A(0.5) C95(0.5) C96(0.5) H96A(0.5) H96B(0.5)
 H96C(0.5) O19(0.35) H19(0.35) C97(0.35) O20(0.35) C98(0.35) H98A(0.35)
 H98B(0.35) H98C(0.35) C99(0.5) H99A(0.5) H99B(0.5) Cl3(0.5) Cl4(0.5)
8.a Riding coordinates:
 O10(H10), C88(H88A,H88B,H88C), C96(H96A,H96B,H96C), C98(H98A,H98B,H98C)
8.b Secondary CH2 refined with riding coordinates:
 C16(H16A,H16B), C30(H30A,H30B), C36(H36A,H36B), C54(H54A,H54B), C65(H65A,
 H65B), C86(H86A,H86B), C99(H99A,H99B)
8.c Aromatic/amide H refined with riding coordinates:
 C4(H4), C8(H8), C11(H11), C18(H18), C22(H22), C24(H24), C26(H26), C27(H27),
 C28(H28), C34(H34), C35(H35), C37(H37), C41(H41), C43(H43), C45(H45), C48(H48),
  C50(H50), C52(H52), C53(H53), C55(H55), C56(H56), C60(H60), C61(H61),
 C62(H62), C63(H63), C64(H64), C66(H66), C67(H67), C68(H68), C69(H69), C72(H72),
  C73(H73), C74(H74), C76(H76), C77(H77), C79(H79), C80(H80), C81(H81)
8.d Tetrahedral OH refined with riding coordinates:
 O11(H11A), O14(H14), O15(H15), O18(H18A), O19(H19)
8.e Idealised Me refined as rotating group:
 C70(H70A,H70B,H70C), C71(H71A,H71B,H71C), C75(H75A,H75B,H75C), C78(H78A,H78B,
 H78C), C82(H82A,H82B,H82C), C83(H83A,H83B,H83C), C84(H84A,H84B,H84C), C85(H85A,
 H85B,H85C), C90(H90A,H90B,H90C), C92(H92A,H92B,H92C), C93(H93A,H93B,H93C)
;
_olex2_submission_special_instructions 'No special instructions were received'

loop_
_space_group_symop_operation_xyz
'x, y, z'
'-x, y, -z+1/2'
'x+1/2, y+1/2, z'
'-x+1/2, y+1/2, -z+1/2'
'-x, -y, -z'
'x, -y, z-1/2'
'-x+1/2, -y+1/2, -z'
'x+1/2, -y+1/2, z-1/2'

loop_
_atom_site_label
_atom_site_type_symbol
_atom_site_fract_x
_atom_site_fract_y
_atom_site_fract_z
_atom_site_U_iso_or_equiv
_atom_site_adp_type
_atom_site_occupancy
_atom_site_site_symmetry_order
_atom_site_calc_flag
_atom_site_refinement_flags_posn
_atom_site_refinement_flags_adp
_atom_site_refinement_flags_occupancy
_atom_site_disorder_assembly
_atom_site_disorder_group
Cl1 Cl 0.80921(5) 0.42957(12) 0.71544(6) 0.0514(3) Uani 0.5 1 d D . P A 1
Cl2 Cl 0.77463(15) 0.6213(4) 0.70839(17) 0.1155(11) Uani 0.5 1 d D . P A 1
O1 O 0.73917(6) 0.14915(15) 0.61923(8) 0.0557(5) Uani 1 1 d . . . . .
O2 O 0.87010(7) 0.16381(16) 0.80880(9) 0.0627(5) Uani 1 1 d . . . . .
O3 O 0.75157(7) 0.34526(17) 0.77463(8) 0.0644(6) Uani 1 1 d . . . . .
O4 O 0.87426(6) 0.54820(17) 0.87872(9) 0.0652(6) Uani 1 1 d . . . . .
O5 O 0.86239(7) 0.68168(18) 0.62595(10) 0.0672(6) Uani 1 1 d . . . . .
O6 O 0.71661(7) 0.74978(18) 0.56010(10) 0.0692(6) Uani 1 1 d . . . . .
O7 O 0.92425(7) 0.46642(18) 0.78687(9) 0.0700(6) Uani 1 1 d . . . . .
O8 O 0.86936(8) 0.84346(17) 0.78316(10) 0.0748(6) Uani 1 1 d . . . . .
C1 C 0.54595(7) 0.6257(2) 0.53210(10) 0.0429(5) Uani 1 1 d . . . . .
C2 C 0.68868(7) 0.38020(19) 0.56108(9) 0.0398(5) Uani 1 1 d . . . . .
C3 C 0.63541(7) 0.50318(19) 0.53689(10) 0.0397(5) Uani 1 1 d . . . . .
C4 C 0.64241(7) 0.5195(2) 0.58348(10) 0.0427(5) Uani 1 1 d . . . . .
H4 H 0.667766 0.505378 0.617132 0.051 Uiso 1 1 calc R U . . .
N1 N 0.86120(8) 0.4405(2) 0.50085(11) 0.0644(7) Uani 1 1 d . . . . .
C5 C 0.66745(7) 0.47153(19) 0.53859(9) 0.0400(5) Uani 1 1 d . . . . .
C6 C 0.57622(7) 0.57853(19) 0.53343(10) 0.0410(5) Uani 1 1 d . . . . .
C7 C 0.72886(7) 0.4318(2) 0.54092(9) 0.0423(5) Uani 1 1 d . . . . .
C8 C 0.71883(7) 0.3629(2) 0.56110(10) 0.0424(5) Uani 1 1 d . . . . .
H8 H 0.733112 0.300805 0.575712 0.051 Uiso 1 1 calc R U . . .
C9 C 0.74299(8) 0.20010(19) 0.65810(10) 0.0437(5) Uani 1 1 d . . . . .
C10 C 0.52600(7) 0.7123(2) 0.50572(10) 0.0430(5) Uani 1 1 d . . . . .
C11 C 0.61327(7) 0.5556(2) 0.58170(10) 0.0429(5) Uani 1 1 d . . . . .
H11 H 0.618743 0.564825 0.614018 0.051 Uiso 1 1 calc R U . . .
C12 C 0.82784(7) 0.3472(2) 0.55835(10) 0.0450(6) Uani 1 1 d . . . . .
N2 N 0.53620(8) 0.5298(2) 0.58922(12) 0.0684(7) Uani 1 1 d . . . . .
C13 C 0.49373(7) 0.7522(2) 0.50160(10) 0.0443(6) Uani 1 1 d . . . . .
C14 C 0.53962(8) 0.5743(2) 0.56338(11) 0.0502(6) Uani 1 1 d . . . . .
C15 C 0.76271(7) 0.4030(2) 0.54569(10) 0.0429(5) Uani 1 1 d . . . . .
C16 C 0.68003(7) 0.2972(2) 0.58299(10) 0.0441(6) Uani 1 1 d . . . . .
H16A H 0.672221 0.234757 0.561420 0.053 Uiso 1 1 calc R U . . .
H16B H 0.657310 0.318689 0.578604 0.053 Uiso 1 1 calc R U . . .
C17 C 0.71409(7) 0.27133(19) 0.64135(10) 0.0424(5) Uani 1 1 d . . . . .
C18 C 0.67745(7) 0.5401(2) 0.51768(10) 0.0440(5) Uani 1 1 d . . . . .
H18 H 0.662627 0.601287 0.501889 0.053 Uiso 1 1 calc R U . . .
C19 C 0.70794(8) 0.5237(2) 0.51877(10) 0.0445(6) Uani 1 1 d . . . . .
C20 C 0.53624(8) 0.7744(2) 0.48004(11) 0.0467(6) Uani 1 1 d . . . . .
C21 C 0.77654(8) 0.2289(2) 0.75107(10) 0.0451(6) Uani 1 1 d . . . . .
C22 C 0.71697(8) 0.3197(2) 0.68075(11) 0.0465(6) Uani 1 1 d . . . . .
H22 H 0.697466 0.367966 0.670329 0.056 Uiso 1 1 calc R U . . .
C23 C 0.90052(8) 0.4294(2) 0.85856(10) 0.0515(6) Uani 1 1 d . . . . .
C24 C 0.49301(8) 0.8554(2) 0.51093(11) 0.0495(6) Uani 1 1 d . . . . .
H24 H 0.512960 0.899478 0.519363 0.059 Uiso 1 1 calc R U . . .
C25 C 0.86341(7) 0.3286(2) 0.56559(11) 0.0457(6) Uani 1 1 d . . . . .
C26 C 0.77359(8) 0.1800(2) 0.71215(11) 0.0462(6) Uani 1 1 d . . . . .
H26 H 0.793042 0.131313 0.722729 0.055 Uiso 1 1 calc R U . . .
C27 C 0.79866(8) 0.3774(2) 0.59549(10) 0.0487(6) Uani 1 1 d . . . . .
H27 H 0.801294 0.379132 0.625862 0.058 Uiso 1 1 calc R U . . .
C28 C 0.56862(7) 0.5611(2) 0.48690(10) 0.0479(6) Uani 1 1 d . . . . .
H28 H 0.543103 0.574442 0.453344 0.057 Uiso 1 1 calc R U . . .
C29 C 0.91244(8) 0.5846(2) 0.82681(11) 0.0535(7) Uani 1 1 d . . . . .
C30 C 0.81120(8) 0.2094(2) 0.80943(11) 0.0507(6) Uani 1 1 d . . . . .
H30A H 0.820529 0.138518 0.814389 0.061 Uiso 1 1 calc R U . . .
H30B H 0.803106 0.218026 0.829983 0.061 Uiso 1 1 calc R U . . .
C31 C 0.87251(8) 0.4518(2) 0.86159(11) 0.0525(6) Uani 1 1 d . . . . .
C32 C 0.89350(8) 0.1903(2) 0.63327(12) 0.0502(6) Uani 1 1 d . . . . .
C33 C 0.93084(8) 0.2673(2) 0.61128(11) 0.0502(6) Uani 1 1 d . . . . .
C34 C 0.59788(7) 0.5244(2) 0.48862(10) 0.0472(6) Uani 1 1 d . . . . .
H34 H 0.592090 0.513642 0.456167 0.057 Uiso 1 1 calc R U . . .
C35 C 0.84510(8) 0.3791(2) 0.84806(11) 0.0523(6) Uani 1 1 d . . . . .
H35 H 0.826546 0.395406 0.851172 0.063 Uiso 1 1 calc R U . . .
C36 C 0.71939(9) 0.6107(2) 0.50118(11) 0.0517(6) Uani 1 1 d . . . . .
H36A H 0.724444 0.582608 0.479085 0.062 Uiso 1 1 calc R U . . .
H36B H 0.697231 0.659430 0.478910 0.062 Uiso 1 1 calc R U . . .
C37 C 0.75965(8) 0.3970(2) 0.50209(11) 0.0490(6) Uani 1 1 d . . . . .
H37 H 0.735140 0.411027 0.467353 0.059 Uiso 1 1 calc R U . . .
C38 C 0.86358(8) 0.3903(2) 0.53059(11) 0.0495(6) Uani 1 1 d . . . . .
C39 C 0.74746(8) 0.2990(2) 0.73450(11) 0.0470(6) Uani 1 1 d . . . . .
C40 C 0.84428(8) 0.2832(2) 0.83007(10) 0.0491(6) Uani 1 1 d . . . . .
C41 C 0.83054(8) 0.3495(2) 0.60180(11) 0.0501(6) Uani 1 1 d . . . . .
H41 H 0.854636 0.331702 0.636259 0.060 Uiso 1 1 calc R U . . .
C42 C 0.89401(7) 0.2658(2) 0.60147(11) 0.0463(6) Uani 1 1 d . . . . .
C43 C 0.90019(8) 0.3324(2) 0.84181(11) 0.0540(7) Uani 1 1 d . . . . .
H43 H 0.919613 0.314858 0.840491 0.065 Uiso 1 1 calc R U . . .
C44 C 0.75540(9) 0.6660(2) 0.54825(11) 0.0496(6) Uani 1 1 d . . . . .
C45 C 0.79190(8) 0.3706(2) 0.50842(11) 0.0506(6) Uani 1 1 d . . . . .
H45 H 0.789282 0.368694 0.478066 0.061 Uiso 1 1 calc R U . . .
C46 C 0.87224(8) 0.2608(2) 0.82697(11) 0.0516(6) Uani 1 1 d . . . . .
C47 C 0.82569(9) 0.6941(2) 0.60935(12) 0.0540(7) Uani 1 1 d . . . . .
C48 C 0.46380(8) 0.6893(2) 0.48821(12) 0.0551(7) Uani 1 1 d . . . . .
H48 H 0.463742 0.618899 0.481553 0.066 Uiso 1 1 calc R U . . .
C49 C 0.90945(9) 0.5601(2) 0.78398(12) 0.0553(7) Uani 1 1 d . . . . .
C50 C 0.89890(9) 0.6797(2) 0.82616(12) 0.0564(7) Uani 1 1 d . . . . .
H50 H 0.900792 0.698494 0.854960 0.068 Uiso 1 1 calc R U . . .
C51 C 0.88267(9) 0.7480(2) 0.78465(13) 0.0567(7) Uani 1 1 d . . . . .
C52 C 0.79185(9) 0.6497(2) 0.56384(11) 0.0507(6) Uani 1 1 d . . . . .
H52 H 0.793495 0.607049 0.542676 0.061 Uiso 1 1 calc R U . . .
C53 C 0.78779(10) 0.7734(2) 0.62545(13) 0.0577(7) Uani 1 1 d . . . . .
H53 H 0.786169 0.816450 0.646512 0.069 Uiso 1 1 calc R U . . .
C54 C 0.92986(8) 0.5099(2) 0.87195(11) 0.0566(7) Uani 1 1 d . . . . .
H54A H 0.939451 0.547767 0.904118 0.068 Uiso 1 1 calc R U . . .
H54B H 0.952761 0.475662 0.880510 0.068 Uiso 1 1 calc R U . . .
C55 C 0.89324(9) 0.6274(2) 0.74250(12) 0.0606(7) Uani 1 1 d . . . . .
H55 H 0.891508 0.608380 0.713857 0.073 Uiso 1 1 calc R U . . .
C56 C 0.57473(9) 0.8097(2) 0.51021(14) 0.0608(7) Uani 1 1 d . . . . .
H56 H 0.594148 0.795251 0.547355 0.073 Uiso 1 1 calc R U . . .
C57 C 0.75379(9) 0.7319(2) 0.57925(12) 0.0559(7) Uani 1 1 d . . . . .
C58 C 0.87930(9) 0.7228(2) 0.74149(12) 0.0571(7) Uani 1 1 d . . . . .
C59 C 0.82453(9) 0.7542(2) 0.64225(12) 0.0559(7) Uani 1 1 d . . . . .
C60 C 0.46372(10) 0.8943(3) 0.50806(12) 0.0596(7) Uani 1 1 d . . . . .
H60 H 0.463921 0.964259 0.515471 0.071 Uiso 1 1 calc R U . . .
C61 C 0.92505(10) 0.1841(2) 0.68840(13) 0.0600(7) Uani 1 1 d . . . . .
H61 H 0.946813 0.228794 0.705006 0.072 Uiso 1 1 calc R U . . .
C62 C 0.86263(10) 0.1212(2) 0.60936(14) 0.0621(8) Uani 1 1 d . . . . .
H62 H 0.841058 0.122929 0.571814 0.075 Uiso 1 1 calc R U . . .
C63 C 0.50771(10) 0.7977(3) 0.42618(13) 0.0627(8) Uani 1 1 d . . . . .
H63 H 0.481286 0.776120 0.405807 0.075 Uiso 1 1 calc R U . . .
C64 C 0.43425(9) 0.8313(3) 0.49446(13) 0.0651(8) Uani 1 1 d . . . . .
H64 H 0.413803 0.858393 0.491844 0.078 Uiso 1 1 calc R U . . .
C65 C 0.86152(10) 0.7951(2) 0.69519(14) 0.0638(8) Uani 1 1 d . . . . .
H65A H 0.855299 0.860512 0.702749 0.077 Uiso 1 1 calc R U . . .
H65B H 0.881261 0.809225 0.692363 0.077 Uiso 1 1 calc R U . . .
C66 C 0.94766(10) 0.1761(3) 0.61379(14) 0.0641(8) Uani 1 1 d . . . . .
H66 H 0.935733 0.112792 0.609503 0.077 Uiso 1 1 calc R U . . .
C67 C 0.43403(9) 0.7291(3) 0.48454(14) 0.0649(8) Uani 1 1 d . . . . .
H67 H 0.413555 0.686033 0.475222 0.078 Uiso 1 1 calc R U . . .
C68 C 0.94992(9) 0.3571(3) 0.61979(14) 0.0657(8) Uani 1 1 d . . . . .
H68 H 0.939304 0.420089 0.618945 0.079 Uiso 1 1 calc R U . . .
C69 C 0.58449(12) 0.8656(3) 0.48599(19) 0.0824(11) Uani 1 1 d . . . . .
H69 H 0.610579 0.890223 0.506517 0.099 Uiso 1 1 calc R U . . .
C70 C 0.84293(11) 0.5808(3) 0.87412(16) 0.0765(10) Uani 1 1 d . . . . .
H70A H 0.817965 0.569230 0.837531 0.115 Uiso 1 1 calc R U . . .
H70B H 0.845866 0.653705 0.882500 0.115 Uiso 1 1 calc R U . . .
H70C H 0.843093 0.542339 0.899116 0.115 Uiso 1 1 calc R U . . .
C71 C 0.88808(13) 0.1485(3) 0.78801(17) 0.0762(10) Uani 1 1 d . . . . .
H71A H 0.879151 0.201233 0.761378 0.114 Uiso 1 1 calc R U . . .
H71B H 0.880837 0.081160 0.771173 0.114 Uiso 1 1 calc R U . . .
H71C H 0.916742 0.152539 0.817050 0.114 Uiso 1 1 calc R U . . .
C72 C 0.98184(11) 0.1781(4) 0.62256(17) 0.0813(11) Uani 1 1 d . . . . .
H72 H 0.992817 0.115923 0.623273 0.098 Uiso 1 1 calc R U . . .
C73 C 0.98467(10) 0.3562(4) 0.62961(17) 0.0880(12) Uani 1 1 d . . . . .
H73 H 0.997901 0.418350 0.635994 0.106 Uiso 1 1 calc R U . . .
C74 C 0.92540(12) 0.1146(3) 0.71933(15) 0.0737(9) Uani 1 1 d . . . . .
H74 H 0.946843 0.112704 0.756922 0.088 Uiso 1 1 calc R U . . .
C75 C 0.86454(12) 0.6249(3) 0.59198(17) 0.0811(10) Uani 1 1 d . . . . .
H75A H 0.847595 0.656781 0.556581 0.122 Uiso 1 1 calc R U . . .
H75B H 0.855711 0.554864 0.588707 0.122 Uiso 1 1 calc R U . . .
H75C H 0.891781 0.624147 0.607321 0.122 Uiso 1 1 calc R U . . .
C76 C 0.86341(12) 0.0500(3) 0.64039(18) 0.0783(10) Uani 1 1 d . . . . .
H76 H 0.842509 0.002358 0.623847 0.094 Uiso 1 1 calc R U . . .
C77 C 0.99956(11) 0.2665(4) 0.63003(17) 0.0907(13) Uani 1 1 d . . . . .
H77 H 1.022840 0.266356 0.635698 0.109 Uiso 1 1 calc R U . . .
C78 C 0.87668(15) 0.8747(3) 0.82933(18) 0.0895(12) Uani 1 1 d . . . . .
H78A H 0.868043 0.945440 0.824912 0.134 Uiso 1 1 calc R U . . .
H78B H 0.904927 0.869738 0.860668 0.134 Uiso 1 1 calc R U . . .
H78C H 0.862144 0.830538 0.834322 0.134 Uiso 1 1 calc R U . . .
C79 C 0.55650(14) 0.8856(3) 0.4322(2) 0.0920(13) Uani 1 1 d . . . . .
H79 H 0.563632 0.922055 0.415515 0.110 Uiso 1 1 calc R U . . .
C80 C 0.89433(13) 0.0478(3) 0.69518(17) 0.0802(10) Uani 1 1 d . . . . .
H80 H 0.894161 0.000172 0.716209 0.096 Uiso 1 1 calc R U . . .
C81 C 0.51820(13) 0.8534(3) 0.40213(17) 0.0863(12) Uani 1 1 d . . . . .
H81 H 0.498955 0.869087 0.365110 0.104 Uiso 1 1 calc R U . . .
C82 C 0.77310(12) 0.0940(3) 0.63673(15) 0.0838(12) Uani 1 1 d . . . . .
H82A H 0.768658 0.070167 0.605568 0.126 Uiso 1 1 calc R U . . .
H82B H 0.777647 0.035266 0.658223 0.126 Uiso 1 1 calc R U . . .
H82C H 0.796165 0.138822 0.658366 0.126 Uiso 1 1 calc R U . . .
C83 C 0.73204(17) 0.4354(4) 0.76385(17) 0.1114(18) Uani 1 1 d . . . . .
H83A H 0.732789 0.477832 0.740683 0.167 Uiso 1 1 calc R U . . .
H83B H 0.744822 0.471616 0.797367 0.167 Uiso 1 1 calc R U . . .
H83C H 0.704618 0.420877 0.745821 0.167 Uiso 1 1 calc R U . . .
C84 C 0.71256(14) 0.8153(4) 0.5899(2) 0.1087(17) Uani 1 1 d . . . . .
H84A H 0.685417 0.812374 0.574889 0.163 Uiso 1 1 calc R U . . .
H84B H 0.718897 0.885490 0.587994 0.163 Uiso 1 1 calc R U . . .
H84C H 0.730580 0.793138 0.627281 0.163 Uiso 1 1 calc R U . . .
C85 C 0.90989(17) 0.4225(4) 0.73958(18) 0.1096(17) Uani 1 1 d . . . . .
H85A H 0.881263 0.415029 0.715524 0.164 Uiso 1 1 calc R U . . .
H85B H 0.921944 0.355328 0.746903 0.164 Uiso 1 1 calc R U . . .
H85C H 0.916253 0.466129 0.722722 0.164 Uiso 1 1 calc R U . . .
C86 C 0.7964(5) 0.5441(8) 0.6918(8) 0.143(8) Uani 0.5 1 d D . P A 1
H86A H 0.777829 0.539338 0.652388 0.172 Uiso 0.5 1 calc R U P A 1
H86B H 0.820191 0.579828 0.703717 0.172 Uiso 0.5 1 calc R U P A 1
O9 O 0.5184(4) 0.5781(10) 0.3465(6) 0.093(2) Uani 0.35 1 d D U P B -1
O10 O 0.4976(3) 0.7113(8) 0.2980(4) 0.103(3) Uani 0.35 1 d D U P B -1
H10 H 0.482200 0.673481 0.271202 0.155 Uiso 0.35 1 d R U P B -1
C87 C 0.5259(4) 0.6507(10) 0.3285(6) 0.095(3) Uani 0.35 1 d D U P B -1
C88 C 0.5665(5) 0.6524(17) 0.3446(9) 0.133(4) Uani 0.35 1 d D U P B -1
H88A H 0.588186 0.610566 0.374400 0.199 Uiso 0.35 1 d R U P B -1
H88B H 0.573539 0.724671 0.352996 0.199 Uiso 0.35 1 d R U P B -1
H88C H 0.561323 0.635015 0.312177 0.199 Uiso 0.35 1 d R U P B -1
O11 O 0.9609(5) 0.5750(18) 0.6947(10) 0.132(6) Uani 0.25 1 d D U P C -1
H11A H 0.949774 0.518821 0.680457 0.198 Uiso 0.25 1 calc R U P C -1
O12 O 1.0223(6) 0.6184(15) 0.7501(8) 0.125(4) Uani 0.25 1 d D U P C -1
C89 C 0.9955(6) 0.5602(17) 0.7356(8) 0.125(5) Uani 0.25 1 d D U P C -1
C90 C 1.0053(11) 0.469(2) 0.7696(10) 0.142(7) Uani 0.25 1 d D U P C -1
H90A H 0.992882 0.476218 0.784292 0.213 Uiso 0.25 1 calc R U P C -1
H90B H 1.033934 0.464539 0.798980 0.213 Uiso 0.25 1 calc R U P C -1
H90C H 0.995599 0.407178 0.747832 0.213 Uiso 0.25 1 calc R U P C -1
C91 C 1.0004(12) 0.5599(16) 0.7568(10) 0.132(7) Uani 0.25 1 d D U P D -2
O13 O 1.0230(7) 0.5912(18) 0.8031(9) 0.126(5) Uani 0.25 1 d D U P D -2
O14 O 0.9755(9) 0.6230(18) 0.7233(11) 0.177(10) Uani 0.25 1 d D U P D -2
H14 H 0.957818 0.593359 0.694173 0.266 Uiso 0.25 1 calc R U P D -2
C92 C 0.9887(9) 0.4489(16) 0.7459(15) 0.125(8) Uani 0.25 1 d D U P D -2
H92A H 1.008919 0.408725 0.750806 0.188 Uiso 0.25 1 calc R U P D -2
H92B H 0.963498 0.441036 0.709110 0.188 Uiso 0.25 1 calc R U P D -2
H92C H 0.985967 0.424750 0.770735 0.188 Uiso 0.25 1 calc R U P D -2
C93 C 0.5126(7) 0.636(2) 0.3235(10) 0.122(5) Uani 0.3 1 d D U P E -2
H93A H 0.527122 0.674296 0.356902 0.183 Uiso 0.3 1 calc R U P E -2
H93B H 0.504852 0.682244 0.294982 0.183 Uiso 0.3 1 calc R U P E -2
H93C H 0.529417 0.581895 0.328162 0.183 Uiso 0.3 1 calc R U P E -2
O15 O 0.4525(5) 0.5638(12) 0.3245(7) 0.078(3) Uani 0.3 1 d D U P E -2
H15 H 0.456259 0.502814 0.334421 0.117 Uiso 0.3 1 calc R U P E -2
C94 C 0.4726(6) 0.585(2) 0.3071(8) 0.186(5) Uani 0.3 1 d D U P E -2
O16 O 0.4402(7) 0.596(2) 0.2601(8) 0.259(7) Uani 0.3 1 d D U P E -2
O17 O 0.4776(4) 0.6851(11) 0.2966(6) 0.231(5) Uani 0.5 1 d D U P F -3
O18 O 0.4528(5) 0.5828(13) 0.3251(7) 0.156(4) Uani 0.5 1 d D U P F -3
H18A H 0.457099 0.523093 0.336833 0.235 Uiso 0.5 1 calc R U P F -3
C95 C 0.4833(4) 0.6141(11) 0.3291(6) 0.173(4) Uani 0.5 1 d D U P F -3
C96 C 0.5221(5) 0.5621(16) 0.3572(9) 0.147(5) Uani 0.5 1 d D U P F -3
H96A H 0.507987 0.527417 0.322884 0.221 Uiso 0.5 1 d R U P F -3
H96B H 0.536177 0.511677 0.386036 0.221 Uiso 0.5 1 d R U P F -3
H96C H 0.541038 0.610409 0.363085 0.221 Uiso 0.5 1 d R U P F -3
O19 O 0.5530(6) 0.7058(14) 0.3055(8) 0.258(8) Uani 0.35 1 d D U P G -4
H19 H 0.540704 0.681920 0.274838 0.387 Uiso 0.35 1 calc R U P G -4
C97 C 0.5504(5) 0.6371(13) 0.3352(6) 0.146(5) Uani 0.35 1 d D U P G -4
O20 O 0.5857(4) 0.6215(12) 0.3752(5) 0.172(5) Uani 0.35 1 d D U P G -4
C98 C 0.5187(5) 0.5541(14) 0.3018(7) 0.161(6) Uani 0.35 1 d D U P G -4
H98A H 0.513805 0.506983 0.319305 0.241 Uiso 0.35 1 d R U P G -4
H98B H 0.529317 0.516279 0.288906 0.241 Uiso 0.35 1 d R U P G -4
H98C H 0.493906 0.586960 0.271512 0.241 Uiso 0.35 1 d R U P G -4
C99 C 0.7824(5) 0.5422(11) 0.6765(5) 0.113(6) Uani 0.5 1 d D . P H 2
H99A H 0.758226 0.526576 0.639259 0.135 Uiso 0.5 1 calc R U P H 2
H99B H 0.800479 0.581709 0.675888 0.135 Uiso 0.5 1 calc R U P H 2
Cl3 Cl 0.8032(4) 0.4388(8) 0.7101(4) 0.301(5) Uani 0.5 1 d D . P H 2
Cl4 Cl 0.7706(4) 0.6128(9) 0.7096(6) 0.340(7) Uani 0.5 1 d D . P H 2

loop_
_atom_site_aniso_label
_atom_site_aniso_U_11
_atom_site_aniso_U_22
_atom_site_aniso_U_33
_atom_site_aniso_U_23
_atom_site_aniso_U_13
_atom_site_aniso_U_12
Cl1 0.0682(9) 0.0481(8) 0.0459(7) 0.0084(6) 0.0417(7) 0.0070(6)
Cl2 0.149(3) 0.118(3) 0.140(2) 0.015(2) 0.122(2) 0.040(2)
O1 0.0598(11) 0.0585(12) 0.0543(11) 0.0008(9) 0.0405(10) 0.0114(9)
O2 0.0715(13) 0.0539(12) 0.0818(14) -0.0011(10) 0.0593(12) 0.0037(10)
O3 0.0813(15) 0.0668(13) 0.0577(12) 0.0051(10) 0.0518(12) 0.0166(11)
O4 0.0607(12) 0.0679(13) 0.0733(13) -0.0233(11) 0.0476(11) -0.0093(10)
O5 0.0625(13) 0.0757(14) 0.0800(14) -0.0098(11) 0.0547(12) -0.0120(11)
O6 0.0668(13) 0.0712(14) 0.0834(15) -0.0053(11) 0.0561(13) 0.0094(11)
O7 0.0728(14) 0.0718(14) 0.0621(13) -0.0035(10) 0.0441(12) 0.0133(11)
O8 0.0965(18) 0.0554(13) 0.0861(16) -0.0122(11) 0.0670(15) -0.0043(12)
C1 0.0373(12) 0.0508(14) 0.0451(13) 0.0008(11) 0.0295(11) 0.0042(10)
C2 0.0371(12) 0.0464(13) 0.0397(12) -0.0031(10) 0.0274(10) -0.0010(10)
C3 0.0355(12) 0.0455(13) 0.0432(12) -0.0015(10) 0.0285(11) 0.0013(10)
C4 0.0353(12) 0.0527(14) 0.0378(12) 0.0007(10) 0.0236(10) 0.0064(10)
N1 0.0557(15) 0.0790(18) 0.0678(16) 0.0026(14) 0.0452(14) -0.0044(13)
C5 0.0345(11) 0.0495(14) 0.0384(12) -0.0012(10) 0.0255(10) 0.0036(10)
C6 0.0366(12) 0.0440(13) 0.0457(13) 0.0008(10) 0.0290(11) 0.0037(10)
C7 0.0414(13) 0.0524(14) 0.0405(12) -0.0021(10) 0.0305(11) 0.0022(11)
C8 0.0390(12) 0.0465(14) 0.0433(13) 0.0006(10) 0.0283(11) 0.0056(10)
C9 0.0440(13) 0.0439(13) 0.0500(14) -0.0010(10) 0.0344(12) -0.0009(10)
C10 0.0351(12) 0.0486(14) 0.0457(13) -0.0009(10) 0.0273(11) 0.0030(10)
C11 0.0422(13) 0.0517(14) 0.0396(12) 0.0005(10) 0.0295(11) 0.0065(11)
C12 0.0422(13) 0.0522(14) 0.0496(14) -0.0054(11) 0.0345(12) 0.0000(11)
N2 0.0657(16) 0.0820(19) 0.0780(17) 0.0210(15) 0.0565(15) 0.0169(14)
C13 0.0371(12) 0.0533(15) 0.0443(13) 0.0035(11) 0.0280(11) 0.0066(11)
C14 0.0453(14) 0.0562(16) 0.0571(15) 0.0069(12) 0.0377(13) 0.0112(12)
C15 0.0439(13) 0.0468(14) 0.0463(13) -0.0025(10) 0.0336(12) 0.0005(11)
C16 0.0364(12) 0.0511(14) 0.0458(13) 0.0003(11) 0.0279(11) 0.0001(10)
C17 0.0428(13) 0.0438(13) 0.0498(13) 0.0016(10) 0.0349(12) -0.0030(10)
C18 0.0426(13) 0.0490(14) 0.0465(13) 0.0041(11) 0.0324(12) 0.0057(11)
C19 0.0453(13) 0.0529(15) 0.0431(13) 0.0029(11) 0.0328(12) 0.0037(11)
C20 0.0426(13) 0.0488(14) 0.0571(15) 0.0041(11) 0.0369(12) 0.0066(11)
C21 0.0456(13) 0.0450(14) 0.0502(14) 0.0035(11) 0.0345(12) -0.0030(11)
C22 0.0477(14) 0.0475(14) 0.0540(15) 0.0050(11) 0.0381(13) 0.0053(11)
C23 0.0395(13) 0.0644(17) 0.0432(13) -0.0026(12) 0.0248(12) -0.0010(12)
C24 0.0478(14) 0.0537(16) 0.0518(14) 0.0055(12) 0.0354(13) 0.0076(12)
C25 0.0411(13) 0.0516(15) 0.0519(14) -0.0090(11) 0.0345(12) -0.0030(11)
C26 0.0465(14) 0.0451(14) 0.0528(14) 0.0050(11) 0.0357(13) 0.0028(11)
C27 0.0497(14) 0.0621(16) 0.0460(13) 0.0016(12) 0.0369(12) 0.0074(12)
C28 0.0351(12) 0.0611(16) 0.0401(13) -0.0028(11) 0.0223(11) 0.0066(11)
C29 0.0384(13) 0.0642(18) 0.0504(15) -0.0130(13) 0.0268(12) -0.0103(12)
C30 0.0510(15) 0.0551(16) 0.0483(14) 0.0061(12) 0.0344(13) 0.0017(12)
C31 0.0485(15) 0.0604(17) 0.0439(14) -0.0074(12) 0.0291(12) -0.0005(12)
C32 0.0492(15) 0.0502(15) 0.0622(16) -0.0057(12) 0.0420(14) -0.0019(12)
C33 0.0397(13) 0.0602(16) 0.0549(15) -0.0005(12) 0.0334(12) -0.0002(12)
C34 0.0398(13) 0.0635(16) 0.0401(13) -0.0043(11) 0.0275(11) 0.0044(12)
C35 0.0481(15) 0.0638(17) 0.0459(14) -0.0051(12) 0.0319(12) -0.0020(13)
C36 0.0564(16) 0.0603(16) 0.0520(15) 0.0103(12) 0.0420(14) 0.0055(13)
C37 0.0419(13) 0.0651(17) 0.0448(13) -0.0013(12) 0.0311(12) 0.0024(12)
C38 0.0432(14) 0.0600(16) 0.0550(15) -0.0081(13) 0.0370(13) -0.0038(12)
C39 0.0507(14) 0.0493(15) 0.0503(14) 0.0029(11) 0.0378(13) 0.0010(11)
C40 0.0447(14) 0.0592(16) 0.0397(13) 0.0036(11) 0.0268(11) 0.0023(12)
C41 0.0448(14) 0.0629(17) 0.0472(14) 0.0007(12) 0.0327(12) 0.0077(12)
C42 0.0411(13) 0.0513(14) 0.0527(14) -0.0088(11) 0.0341(12) -0.0037(11)
C43 0.0445(14) 0.0626(17) 0.0536(15) -0.0001(13) 0.0324(13) 0.0036(12)
C44 0.0610(16) 0.0474(14) 0.0565(15) 0.0090(11) 0.0460(14) 0.0021(12)
C45 0.0478(14) 0.0676(18) 0.0479(14) -0.0033(12) 0.0369(13) 0.0024(13)
C46 0.0474(14) 0.0562(16) 0.0478(14) 0.0044(12) 0.0306(12) 0.0052(12)
C47 0.0618(17) 0.0499(15) 0.0700(18) 0.0046(13) 0.0524(16) -0.0020(13)
C48 0.0400(14) 0.0595(17) 0.0656(17) -0.0004(13) 0.0354(13) 0.0019(12)
C49 0.0523(15) 0.0576(17) 0.0568(16) -0.0090(13) 0.0371(14) -0.0040(13)
C50 0.0532(16) 0.0628(18) 0.0544(16) -0.0153(13) 0.0366(14) -0.0129(13)
C51 0.0539(16) 0.0511(16) 0.0689(18) -0.0154(13) 0.0428(15) -0.0121(13)
C52 0.0626(17) 0.0512(15) 0.0586(16) 0.0046(12) 0.0491(15) -0.0001(13)
C53 0.0703(19) 0.0496(16) 0.0688(18) -0.0001(13) 0.0531(17) 0.0004(14)
C54 0.0409(14) 0.0698(19) 0.0489(15) -0.0085(13) 0.0259(12) -0.0043(13)
C55 0.0629(18) 0.0644(19) 0.0585(17) -0.0100(14) 0.0425(15) -0.0057(15)
C56 0.0533(16) 0.0540(17) 0.079(2) 0.0053(14) 0.0457(16) 0.0023(13)
C57 0.0635(18) 0.0515(16) 0.0655(17) 0.0049(13) 0.0485(16) 0.0065(13)
C58 0.0541(16) 0.0573(17) 0.0618(17) -0.0115(13) 0.0398(14) -0.0131(13)
C59 0.0658(18) 0.0492(15) 0.0637(17) 0.0019(13) 0.0481(15) -0.0064(13)
C60 0.0676(19) 0.0629(18) 0.0638(17) 0.0120(14) 0.0506(16) 0.0210(15)
C61 0.0627(18) 0.0602(18) 0.0628(18) -0.0037(14) 0.0445(16) -0.0043(14)
C62 0.0574(17) 0.0592(18) 0.075(2) -0.0066(15) 0.0469(16) -0.0089(14)
C63 0.0568(17) 0.077(2) 0.0649(18) 0.0194(15) 0.0450(16) 0.0180(15)
C64 0.0553(17) 0.087(2) 0.0685(19) 0.0164(16) 0.0480(16) 0.0252(16)
C65 0.076(2) 0.0512(17) 0.076(2) -0.0063(14) 0.0557(18) -0.0106(15)
C66 0.0595(18) 0.0690(19) 0.078(2) 0.0000(16) 0.0518(17) 0.0086(15)
C67 0.0417(15) 0.079(2) 0.079(2) 0.0067(17) 0.0424(15) 0.0046(14)
C68 0.0436(15) 0.067(2) 0.075(2) 0.0083(15) 0.0354(15) -0.0018(14)
C69 0.071(2) 0.065(2) 0.133(3) 0.028(2) 0.077(3) 0.0120(17)
C70 0.068(2) 0.075(2) 0.089(2) -0.0246(18) 0.054(2) -0.0016(17)
C71 0.096(3) 0.066(2) 0.101(3) -0.0116(18) 0.080(2) -0.0036(19)
C72 0.069(2) 0.100(3) 0.097(3) 0.019(2) 0.065(2) 0.026(2)
C73 0.0449(17) 0.103(3) 0.101(3) 0.027(2) 0.0425(19) -0.0024(19)
C74 0.090(2) 0.068(2) 0.070(2) -0.0038(16) 0.057(2) -0.0079(19)
C75 0.074(2) 0.095(3) 0.102(3) -0.012(2) 0.070(2) -0.003(2)
C76 0.089(3) 0.058(2) 0.110(3) -0.0079(19) 0.076(3) -0.0173(18)
C77 0.0483(18) 0.132(4) 0.098(3) 0.042(3) 0.052(2) 0.026(2)
C78 0.118(3) 0.072(2) 0.101(3) -0.018(2) 0.083(3) 0.000(2)
C79 0.107(3) 0.084(3) 0.141(4) 0.045(3) 0.106(3) 0.029(2)
C80 0.105(3) 0.070(2) 0.088(3) 0.0056(19) 0.074(3) -0.004(2)
C81 0.099(3) 0.098(3) 0.091(3) 0.045(2) 0.076(2) 0.042(2)
C82 0.089(3) 0.105(3) 0.069(2) 0.0130(19) 0.058(2) 0.042(2)
C83 0.146(4) 0.105(3) 0.075(3) 0.005(2) 0.071(3) 0.060(3)
C84 0.087(3) 0.140(4) 0.110(3) -0.025(3) 0.071(3) 0.023(3)
C85 0.138(4) 0.103(3) 0.080(3) -0.002(2) 0.070(3) 0.042(3)
C86 0.160(13) 0.069(6) 0.30(2) 0.096(10) 0.194(16) 0.065(7)
O9 0.115(5) 0.086(5) 0.113(5) 0.023(4) 0.091(4) 0.006(4)
O10 0.138(6) 0.093(5) 0.121(5) 0.021(4) 0.105(5) 0.005(5)
C87 0.114(5) 0.114(5) 0.125(5) 0.015(4) 0.109(4) 0.003(4)
C88 0.123(7) 0.172(9) 0.155(8) 0.031(7) 0.115(6) -0.017(7)
O11 0.128(8) 0.107(9) 0.129(9) 0.010(8) 0.074(7) 0.008(8)
O12 0.130(7) 0.124(8) 0.126(8) 0.020(7) 0.088(7) -0.010(7)
C89 0.129(6) 0.115(6) 0.124(7) 0.013(6) 0.082(5) -0.005(6)
C90 0.148(10) 0.128(9) 0.126(10) 0.024(8) 0.082(7) -0.008(9)
C91 0.136(7) 0.114(7) 0.128(8) 0.016(8) 0.082(7) -0.006(8)
O13 0.144(10) 0.116(9) 0.112(8) 0.006(7) 0.084(8) -0.006(8)
O14 0.148(9) 0.137(10) 0.149(12) 0.014(9) 0.060(10) 0.011(10)
C92 0.146(12) 0.125(10) 0.109(10) 0.019(10) 0.087(10) -0.018(9)
C93 0.147(7) 0.130(7) 0.129(6) 0.011(6) 0.110(5) 0.018(6)
O15 0.106(5) 0.077(5) 0.105(5) 0.030(4) 0.094(4) 0.019(4)
C94 0.173(6) 0.155(6) 0.165(6) 0.000(6) 0.087(4) 0.008(6)
O16 0.208(8) 0.198(8) 0.197(8) 0.002(8) 0.065(6) 0.009(8)
O17 0.211(7) 0.180(7) 0.185(7) 0.023(6) 0.086(6) -0.006(6)
O18 0.147(6) 0.157(8) 0.148(6) -0.003(6) 0.092(5) 0.030(6)
C95 0.169(5) 0.155(6) 0.153(5) -0.003(5) 0.091(4) 0.004(5)
C96 0.154(6) 0.116(7) 0.129(7) 0.002(6) 0.078(5) 0.004(6)
O19 0.194(9) 0.217(10) 0.228(10) 0.011(9) 0.086(8) -0.005(9)
C97 0.146(6) 0.153(6) 0.145(6) 0.022(5) 0.100(5) -0.009(6)
O20 0.175(9) 0.179(9) 0.162(9) 0.066(7) 0.113(7) -0.011(7)
C98 0.170(8) 0.136(8) 0.147(8) 0.028(7) 0.095(6) -0.005(7)
C99 0.128(10) 0.163(13) 0.080(5) 0.054(6) 0.083(6) 0.083(9)
Cl3 0.415(14) 0.303(11) 0.310(11) -0.028(8) 0.294(12) -0.061(10)
Cl4 0.436(14) 0.287(11) 0.512(16) 0.146(10) 0.407(14) 0.222(10)

loop_
_atom_type_symbol
_atom_type_description
_atom_type_scat_dispersion_real
_atom_type_scat_dispersion_imag
_atom_type_scat_source
C C 0.0181 0.0091 'International Tables Vol C Tables 4.2.6.8 and 6.1.1.4'
H H 0.0000 0.0000 'International Tables Vol C Tables 4.2.6.8 and 6.1.1.4'
Cl Cl 0.3639 0.7018 'International Tables Vol C Tables 4.2.6.8 and 6.1.1.4'
N N 0.0311 0.0180 'International Tables Vol C Tables 4.2.6.8 and 6.1.1.4'
O O 0.0492 0.0322 'International Tables Vol C Tables 4.2.6.8 and 6.1.1.4'

loop_
_geom_angle_atom_site_label_1
_geom_angle_atom_site_label_2
_geom_angle_atom_site_label_3
_geom_angle
_geom_angle_site_symmetry_1
_geom_angle_site_symmetry_3
_geom_angle_publ_flag
C9 O1 C82 116.4(2) . . ?
C46 O2 C71 117.4(2) . . ?
C83 O3 C39 118.9(3) . . ?
C31 O4 C70 118.0(3) . . ?
C47 O5 C75 117.4(3) . . ?
C57 O6 C84 118.5(3) . . ?
C49 O7 C85 117.5(3) . . ?
C51 O8 C78 116.8(3) . . ?
C10 C1 C6 124.9(2) . . ?
C10 C1 C14 119.8(2) . . ?
C14 C1 C6 115.3(2) . . ?
C5 C2 C16 124.4(2) . . ?
C8 C2 C5 117.7(2) . . ?
C8 C2 C16 117.9(2) . . ?
C4 C3 C5 121.7(2) . . ?
C34 C3 C4 117.3(2) . . ?
C34 C3 C5 120.9(2) . . ?
C3 C4 H4 119.3 . . ?
C11 C4 C3 121.4(2) . . ?
C11 C4 H4 119.3 . . ?
C2 C5 C3 124.5(2) . . ?
C18 C5 C2 118.6(2) . . ?
C18 C5 C3 116.8(2) . . ?
C11 C6 C1 120.4(2) . . ?
C28 C6 C1 121.1(2) . . ?
C28 C6 C11 118.4(2) . . ?
C8 C7 C15 116.6(2) . . ?
C8 C7 C19 119.2(2) . . ?
C19 C7 C15 124.2(2) . . ?
C2 C8 H8 118.3 . . ?
C7 C8 C2 123.4(2) . . ?
C7 C8 H8 118.3 . . ?
O1 C9 C17 117.5(2) . . ?
O1 C9 C26 122.1(2) . . ?
C26 C9 C17 120.4(2) . . ?
C1 C10 C13 123.2(2) . . ?
C1 C10 C20 120.6(2) . . ?
C20 C10 C13 116.1(2) . . ?
C4 C11 C6 120.8(2) . . ?
C4 C11 H11 119.6 . . ?
C6 C11 H11 119.6 . . ?
C41 C12 C25 121.2(2) . . ?
C45 C12 C25 120.6(2) . . ?
C45 C12 C41 118.0(2) . . ?
C24 C13 C10 119.6(2) . . ?
C48 C13 C10 121.7(2) . . ?
C48 C13 C24 118.7(2) . . ?
N2 C14 C1 176.3(3) . . ?
C27 C15 C7 119.4(2) . . ?
C37 C15 C7 122.9(2) . . ?
C37 C15 C27 117.6(2) . . ?
C2 C16 H16A 108.6 . . ?
C2 C16 H16B 108.6 . . ?
C2 C16 C17 114.7(2) . . ?
H16A C16 H16B 107.6 . . ?
C17 C16 H16A 108.6 . . ?
C17 C16 H16B 108.6 . . ?
C9 C17 C16 123.0(2) . . ?
C9 C17 C22 117.5(2) . . ?
C22 C17 C16 119.5(2) . . ?
C5 C18 H18 118.2 . . ?
C19 C18 C5 123.5(2) . . ?
C19 C18 H18 118.2 . . ?
C7 C19 C36 123.8(2) . . ?
C18 C19 C7 117.6(2) . . ?
C18 C19 C36 118.3(2) . . ?
C56 C20 C10 119.9(3) . . ?
C63 C20 C10 120.1(2) . . ?
C63 C20 C56 120.0(3) . . ?
C26 C21 C30 120.6(2) . . ?
C26 C21 C39 117.9(2) . . ?
C39 C21 C30 121.4(2) . . ?
C17 C22 H22 119.1 . . ?
C39 C22 C17 121.8(2) . . ?
C39 C22 H22 119.1 . . ?
C31 C23 C43 117.9(3) . . ?
C31 C23 C54 120.7(3) . . ?
C43 C23 C54 121.4(3) . . ?
C13 C24 H24 119.6 . . ?
C60 C24 C13 120.9(3) . . ?
C60 C24 H24 119.6 . . ?
C38 C25 C12 112.4(2) . . ?
C42 C25 C12 127.2(2) . . ?
C42 C25 C38 120.3(2) . . ?
C9 C26 H26 119.1 . . ?
C21 C26 C9 121.9(2) . . ?
C21 C26 H26 119.1 . . ?
C15 C27 H27 119.2 . . ?
C41 C27 C15 121.5(2) . . ?
C41 C27 H27 119.2 . . ?
C6 C28 H28 119.6 . . ?
C6 C28 C34 120.8(2) . . ?
C34 C28 H28 119.6 . . ?
C49 C29 C54 120.9(3) . . ?
C50 C29 C49 117.4(3) . . ?
C50 C29 C54 121.7(3) . . ?
C21 C30 H30A 109.6 . . ?
C21 C30 H30B 109.6 . . ?
C21 C30 C40 110.1(2) . . ?
H30A C30 H30B 108.2 . . ?
C40 C30 H30A 109.6 . . ?
C40 C30 H30B 109.6 . . ?
O4 C31 C23 115.6(3) . . ?
O4 C31 C35 123.8(3) . . ?
C35 C31 C23 120.6(3) . . ?
C61 C32 C42 120.2(3) . . ?
C62 C32 C42 121.5(3) . . ?
C62 C32 C61 118.3(3) . . ?
C66 C33 C42 120.1(3) . . ?
C68 C33 C42 121.7(3) . . ?
C68 C33 C66 118.2(3) . . ?
C3 C34 C28 121.2(2) . . ?
C3 C34 H34 119.4 . . ?
C28 C34 H34 119.4 . . ?
C31 C35 H35 119.4 . . ?
C40 C35 C31 121.3(3) . . ?
C40 C35 H35 119.4 . . ?
C19 C36 H36A 109.3 . . ?
C19 C36 H36B 109.3 . . ?
H36A C36 H36B 108.0 . . ?
C44 C36 C19 111.6(2) . . ?
C44 C36 H36A 109.3 . . ?
C44 C36 H36B 109.3 . . ?
C15 C37 H37 119.5 . . ?
C15 C37 C45 121.0(2) . . ?
C45 C37 H37 119.5 . . ?
N1 C38 C25 175.6(3) . . ?
O3 C39 C21 115.8(2) . . ?
O3 C39 C22 123.7(2) . . ?
C22 C39 C21 120.5(2) . . ?
C35 C40 C30 120.3(3) . . ?
C35 C40 C46 118.1(3) . . ?
C46 C40 C30 121.3(3) . . ?
C12 C41 H41 119.6 . . ?
C27 C41 C12 120.7(2) . . ?
C27 C41 H41 119.6 . . ?
C25 C42 C32 123.2(2) . . ?
C25 C42 C33 122.0(2) . . ?
C32 C42 C33 114.8(2) . . ?
C23 C43 H43 119.2 . . ?
C46 C43 C23 121.5(3) . . ?
C46 C43 H43 119.2 . . ?
C52 C44 C36 120.9(2) . . ?
C52 C44 C57 117.8(3) . . ?
C57 C44 C36 121.2(3) . . ?
C12 C45 C37 121.0(2) . . ?
C12 C45 H45 119.5 . . ?
C37 C45 H45 119.5 . . ?
O2 C46 C40 115.7(3) . . ?
C43 C46 O2 123.8(3) . . ?
C43 C46 C40 120.5(3) . . ?
O5 C47 C59 115.7(3) . . ?
C52 C47 O5 123.6(3) . . ?
C52 C47 C59 120.7(3) . . ?
C13 C48 H48 119.9 . . ?
C67 C48 C13 120.2(3) . . ?
C67 C48 H48 119.9 . . ?
O7 C49 C29 115.6(3) . . ?
O7 C49 C55 123.2(3) . . ?
C55 C49 C29 121.2(3) . . ?
C29 C50 H50 119.1 . . ?
C51 C50 C29 121.8(3) . . ?
C51 C50 H50 119.1 . . ?
O8 C51 C50 123.2(3) . . ?
O8 C51 C58 116.1(3) . . ?
C50 C51 C58 120.7(3) . . ?
C44 C52 H52 119.3 . . ?
C47 C52 C44 121.5(3) . . ?
C47 C52 H52 119.3 . . ?
C57 C53 H53 119.0 . . ?
C57 C53 C59 121.9(3) . . ?
C59 C53 H53 119.0 . . ?
C23 C54 H54A 109.0 . . ?
C23 C54 H54B 109.0 . . ?
C29 C54 C23 112.8(2) . . ?
C29 C54 H54A 109.0 . . ?
C29 C54 H54B 109.0 . . ?
H54A C54 H54B 107.8 . . ?
C49 C55 H55 119.2 . . ?
C49 C55 C58 121.7(3) . . ?
C58 C55 H55 119.2 . . ?
C20 C56 H56 120.1 . . ?
C69 C56 C20 119.9(3) . . ?
C69 C56 H56 120.1 . . ?
O6 C57 C44 115.2(3) . . ?
C53 C57 O6 124.5(3) . . ?
C53 C57 C44 120.3(3) . . ?
C51 C58 C65 122.3(3) . . ?
C55 C58 C51 117.3(3) . . ?
C55 C58 C65 120.4(3) . . ?
C47 C59 C53 117.5(3) . . ?
C47 C59 C65 122.1(3) . . ?
C53 C59 C65 120.4(3) . . ?
C24 C60 H60 120.1 . . ?
C64 C60 C24 119.7(3) . . ?
C64 C60 H60 120.1 . . ?
C32 C61 H61 119.2 . . ?
C74 C61 C32 121.6(3) . . ?
C74 C61 H61 119.2 . . ?
C32 C62 H62 120.0 . . ?
C76 C62 C32 120.0(3) . . ?
C76 C62 H62 120.0 . . ?
C20 C63 H63 120.3 . . ?
C20 C63 C81 119.3(3) . . ?
C81 C63 H63 120.3 . . ?
C60 C64 H64 119.7 . . ?
C60 C64 C67 120.7(3) . . ?
C67 C64 H64 119.7 . . ?
C58 C65 H65A 108.9 . . ?
C58 C65 H65B 108.9 . . ?
C59 C65 C58 113.3(2) . . ?
C59 C65 H65A 108.9 . . ?
C59 C65 H65B 108.9 . . ?
H65A C65 H65B 107.7 . . ?
C33 C66 H66 120.1 . . ?
C72 C66 C33 119.8(3) . . ?
C72 C66 H66 120.1 . . ?
C48 C67 H67 120.1 . . ?
C64 C67 C48 119.8(3) . . ?
C64 C67 H67 120.1 . . ?
C33 C68 H68 119.7 . . ?
C33 C68 C73 120.5(3) . . ?
C73 C68 H68 119.7 . . ?
C56 C69 H69 120.0 . . ?
C79 C69 C56 120.0(4) . . ?
C79 C69 H69 120.0 . . ?
O4 C70 H70A 109.5 . . ?
O4 C70 H70B 109.5 . . ?
O4 C70 H70C 109.5 . . ?
H70A C70 H70B 109.5 . . ?
H70A C70 H70C 109.5 . . ?
H70B C70 H70C 109.5 . . ?
O2 C71 H71A 109.5 . . ?
O2 C71 H71B 109.5 . . ?
O2 C71 H71C 109.5 . . ?
H71A C71 H71B 109.5 . . ?
H71A C71 H71C 109.5 . . ?
H71B C71 H71C 109.5 . . ?
C66 C72 H72 119.6 . . ?
C77 C72 C66 120.9(4) . . ?
C77 C72 H72 119.6 . . ?
C68 C73 H73 120.1 . . ?
C77 C73 C68 119.8(4) . . ?
C77 C73 H73 120.1 . . ?
C61 C74 H74 120.3 . . ?
C80 C74 C61 119.4(4) . . ?
C80 C74 H74 120.3 . . ?
O5 C75 H75A 109.5 . . ?
O5 C75 H75B 109.5 . . ?
O5 C75 H75C 109.5 . . ?
H75A C75 H75B 109.5 . . ?
H75A C75 H75C 109.5 . . ?
H75B C75 H75C 109.5 . . ?
C62 C76 H76 119.7 . . ?
C80 C76 C62 120.6(3) . . ?
C80 C76 H76 119.7 . . ?
C72 C77 C73 120.8(3) . . ?
C72 C77 H77 119.6 . . ?
C73 C77 H77 119.6 . . ?
O8 C78 H78A 109.5 . . ?
O8 C78 H78B 109.5 . . ?
O8 C78 H78C 109.5 . . ?
H78A C78 H78B 109.5 . . ?
H78A C78 H78C 109.5 . . ?
H78B C78 H78C 109.5 . . ?
C69 C79 H79 119.6 . . ?
C69 C79 C81 120.8(3) . . ?
C81 C79 H79 119.6 . . ?
C74 C80 C76 120.1(3) . . ?
C74 C80 H80 120.0 . . ?
C76 C80 H80 120.0 . . ?
C63 C81 H81 120.1 . . ?
C79 C81 C63 119.9(4) . . ?
C79 C81 H81 120.1 . . ?
O1 C82 H82A 109.5 . . ?
O1 C82 H82B 109.5 . . ?
O1 C82 H82C 109.5 . . ?
H82A C82 H82B 109.5 . . ?
H82A C82 H82C 109.5 . . ?
H82B C82 H82C 109.5 . . ?
O3 C83 H83A 109.5 . . ?
O3 C83 H83B 109.5 . . ?
O3 C83 H83C 109.5 . . ?
H83A C83 H83B 109.5 . . ?
H83A C83 H83C 109.5 . . ?
H83B C83 H83C 109.5 . . ?
O6 C84 H84A 109.5 . . ?
O6 C84 H84B 109.5 . . ?
O6 C84 H84C 109.5 . . ?
H84A C84 H84B 109.5 . . ?
H84A C84 H84C 109.5 . . ?
H84B C84 H84C 109.5 . . ?
O7 C85 H85A 109.5 . . ?
O7 C85 H85B 109.5 . . ?
O7 C85 H85C 109.5 . . ?
H85A C85 H85B 109.5 . . ?
H85A C85 H85C 109.5 . . ?
H85B C85 H85C 109.5 . . ?
Cl1 C86 Cl2 118.3(8) . . ?
Cl1 C86 H86A 107.7 . . ?
Cl1 C86 H86B 107.7 . . ?
Cl2 C86 H86A 107.7 . . ?
Cl2 C86 H86B 107.7 . . ?
H86A C86 H86B 107.1 . . ?
C87 O10 H10 99.6 . . ?
O9 C87 C88 118.7(11) . . ?
O10 C87 O9 113.4(11) . . ?
O10 C87 C88 127.8(11) . . ?
C87 C88 H88A 120.3 . . ?
C87 C88 H88B 101.6 . . ?
C87 C88 H88C 106.0 . . ?
H88A C88 H88B 109.5 . . ?
H88A C88 H88C 109.5 . . ?
H88B C88 H88C 109.5 . . ?
C89 O11 H11A 109.5 . . ?
O11 C89 O12 122.2(18) . . ?
O11 C89 C90 119.0(16) . . ?
O12 C89 C90 118.8(16) . . ?
C89 C90 H90A 109.5 . . ?
C89 C90 H90B 109.5 . . ?
C89 C90 H90C 109.5 . . ?
H90A C90 H90B 109.5 . . ?
H90A C90 H90C 109.5 . . ?
H90B C90 H90C 109.5 . . ?
O13 C91 O14 114(3) . . ?
O13 C91 C92 119(2) . . ?
O14 C91 C92 118(2) . . ?
C91 O14 H14 109.5 . . ?
C91 C92 H92A 109.5 . . ?
C91 C92 H92B 109.5 . . ?
C91 C92 H92C 109.5 . . ?
H92A C92 H92B 109.5 . . ?
H92A C92 H92C 109.5 . . ?
H92B C92 H92C 109.5 . . ?
H93A C93 H93B 109.5 . . ?
H93A C93 H93C 109.5 . . ?
H93B C93 H93C 109.5 . . ?
C94 C93 H93A 109.5 . . ?
C94 C93 H93B 109.5 . . ?
C94 C93 H93C 109.5 . . ?
C94 O15 H15 109.5 . . ?
O15 C94 C93 145.4(19) . . ?
O16 C94 C93 118.4(17) . . ?
O16 C94 O15 90.0(17) . . ?
C95 O18 H18A 109.5 . . ?
O17 C95 O18 120.4(11) . . ?
O17 C95 C96 109.5(11) . . ?
O18 C95 C96 128.5(13) . . ?
C95 C96 H96A 84.4 . . ?
C95 C96 H96B 129.9 . . ?
C95 C96 H96C 110.3 . . ?
H96A C96 H96B 109.5 . . ?
H96A C96 H96C 109.5 . . ?
H96B C96 H96C 109.5 . . ?
C97 O19 H19 109.5 . . ?
O19 C97 C98 114.8(9) . . ?
O20 C97 O19 101.9(15) . . ?
O20 C97 C98 125.4(12) . . ?
C97 C98 H98A 119.3 . . ?
C97 C98 H98B 100.1 . . ?
C97 C98 H98C 108.4 . . ?
H98A C98 H98B 109.5 . . ?
H98A C98 H98C 109.5 . . ?
H98B C98 H98C 109.5 . . ?
H99A C99 H99B 108.7 . . ?
Cl3 C99 H99A 110.5 . . ?
Cl3 C99 H99B 110.5 . . ?
Cl3 C99 Cl4 106.2(7) . . ?
Cl4 C99 H99A 110.5 . . ?
Cl4 C99 H99B 110.5 . . ?

loop_
_geom_bond_atom_site_label_1
_geom_bond_atom_site_label_2
_geom_bond_distance
_geom_bond_site_symmetry_2
_geom_bond_publ_flag
Cl1 C86 1.615(9) . ?
Cl2 C86 1.759(11) . ?
O1 C9 1.376(3) . ?
O1 C82 1.435(4) . ?
O2 C46 1.387(4) . ?
O2 C71 1.412(4) . ?
O3 C39 1.378(3) . ?
O3 C83 1.376(4) . ?
O4 C31 1.371(4) . ?
O4 C70 1.405(4) . ?
O5 C47 1.381(4) . ?
O5 C75 1.426(4) . ?
O6 C57 1.378(4) . ?
O6 C84 1.429(4) . ?
O7 C49 1.375(4) . ?
O7 C85 1.380(5) . ?
O8 C51 1.380(4) . ?
O8 C78 1.418(4) . ?
C1 C6 1.493(3) . ?
C1 C10 1.351(4) . ?
C1 C14 1.439(4) . ?
C2 C5 1.402(4) . ?
C2 C8 1.401(3) . ?
C2 C16 1.512(4) . ?
C3 C4 1.396(3) . ?
C3 C5 1.491(3) . ?
C3 C34 1.389(4) . ?
C4 H4 0.9500 . ?
C4 C11 1.381(3) . ?
N1 C38 1.144(4) . ?
C5 C18 1.399(4) . ?
C6 C11 1.384(4) . ?
C6 C28 1.382(4) . ?
C7 C8 1.383(4) . ?
C7 C15 1.498(3) . ?
C7 C19 1.403(4) . ?
C8 H8 0.9500 . ?
C9 C17 1.394(4) . ?
C9 C26 1.390(4) . ?
C10 C13 1.486(3) . ?
C10 C20 1.479(4) . ?
C11 H11 0.9500 . ?
C12 C25 1.499(3) . ?
C12 C41 1.389(4) . ?
C12 C45 1.386(4) . ?
N2 C14 1.145(4) . ?
C13 C24 1.395(4) . ?
C13 C48 1.392(4) . ?
C15 C27 1.391(4) . ?
C15 C37 1.386(3) . ?
C16 H16A 0.9900 . ?
C16 H16B 0.9900 . ?
C16 C17 1.518(4) . ?
C17 C22 1.399(4) . ?
C18 H18 0.9500 . ?
C18 C19 1.392(3) . ?
C19 C36 1.534(4) . ?
C20 C56 1.397(4) . ?
C20 C63 1.385(4) . ?
C21 C26 1.386(4) . ?
C21 C30 1.506(4) . ?
C21 C39 1.392(4) . ?
C22 H22 0.9500 . ?
C22 C39 1.384(4) . ?
C23 C31 1.388(4) . ?
C23 C43 1.388(4) . ?
C23 C54 1.521(4) . ?
C24 H24 0.9500 . ?
C24 C60 1.379(4) . ?
C25 C38 1.438(4) . ?
C25 C42 1.354(4) . ?
C26 H26 0.9500 . ?
C27 H27 0.9500 . ?
C27 C41 1.378(4) . ?
C28 H28 0.9500 . ?
C28 C34 1.390(3) . ?
C29 C49 1.397(4) . ?
C29 C50 1.387(4) . ?
C29 C54 1.513(4) . ?
C30 H30A 0.9900 . ?
C30 H30B 0.9900 . ?
C30 C40 1.518(4) . ?
C31 C35 1.387(4) . ?
C32 C42 1.473(4) . ?
C32 C61 1.396(4) . ?
C32 C62 1.393(4) . ?
C33 C42 1.488(3) . ?
C33 C66 1.395(4) . ?
C33 C68 1.378(4) . ?
C34 H34 0.9500 . ?
C35 H35 0.9500 . ?
C35 C40 1.387(4) . ?
C36 H36A 0.9900 . ?
C36 H36B 0.9900 . ?
C36 C44 1.501(4) . ?
C37 H37 0.9500 . ?
C37 C45 1.388(4) . ?
C40 C46 1.387(4) . ?
C41 H41 0.9500 . ?
C43 H43 0.9500 . ?
C43 C46 1.384(4) . ?
C44 C52 1.392(4) . ?
C44 C57 1.398(4) . ?
C45 H45 0.9500 . ?
C47 C52 1.380(4) . ?
C47 C59 1.393(4) . ?
C48 H48 0.9500 . ?
C48 C67 1.387(4) . ?
C49 C55 1.377(5) . ?
C50 H50 0.9500 . ?
C50 C51 1.386(5) . ?
C51 C58 1.400(4) . ?
C52 H52 0.9500 . ?
C53 H53 0.9500 . ?
C53 C57 1.376(5) . ?
C53 C59 1.393(4) . ?
C54 H54A 0.9900 . ?
C54 H54B 0.9900 . ?
C55 H55 0.9500 . ?
C55 C58 1.395(4) . ?
C56 H56 0.9500 . ?
C56 C69 1.378(5) . ?
C58 C65 1.516(5) . ?
C59 C65 1.513(5) . ?
C60 H60 0.9500 . ?
C60 C64 1.373(5) . ?
C61 H61 0.9500 . ?
C61 C74 1.379(5) . ?
C62 H62 0.9500 . ?
C62 C76 1.387(5) . ?
C63 H63 0.9500 . ?
C63 C81 1.397(5) . ?
C64 H64 0.9500 . ?
C64 C67 1.381(5) . ?
C65 H65A 0.9900 . ?
C65 H65B 0.9900 . ?
C66 H66 0.9500 . ?
C66 C72 1.387(5) . ?
C67 H67 0.9500 . ?
C68 H68 0.9500 . ?
C68 C73 1.393(5) . ?
C69 H69 0.9500 . ?
C69 C79 1.373(6) . ?
C70 H70A 0.9800 . ?
C70 H70B 0.9800 . ?
C70 H70C 0.9800 . ?
C71 H71A 0.9800 . ?
C71 H71B 0.9800 . ?
C71 H71C 0.9800 . ?
C72 H72 0.9500 . ?
C72 C77 1.340(6) . ?
C73 H73 0.9500 . ?
C73 C77 1.356(7) . ?
C74 H74 0.9500 . ?
C74 C80 1.379(6) . ?
C75 H75A 0.9800 . ?
C75 H75B 0.9800 . ?
C75 H75C 0.9800 . ?
C76 H76 0.9500 . ?
C76 C80 1.383(6) . ?
C77 H77 0.9500 . ?
C78 H78A 0.9800 . ?
C78 H78B 0.9800 . ?
C78 H78C 0.9800 . ?
C79 H79 0.9500 . ?
C79 C81 1.378(7) . ?
C80 H80 0.9500 . ?
C81 H81 0.9500 . ?
C82 H82A 0.9800 . ?
C82 H82B 0.9800 . ?
C82 H82C 0.9800 . ?
C83 H83A 0.9800 . ?
C83 H83B 0.9800 . ?
C83 H83C 0.9800 . ?
C84 H84A 0.9800 . ?
C84 H84B 0.9800 . ?
C84 H84C 0.9800 . ?
C85 H85A 0.9800 . ?
C85 H85B 0.9800 . ?
C85 H85C 0.9800 . ?
C86 H86A 0.9900 . ?
C86 H86B 0.9900 . ?
O9 C87 1.292(11) . ?
O10 H10 0.8400 . ?
O10 C87 1.257(11) . ?
C87 C88 1.551(13) . ?
C88 H88A 0.9800 . ?
C88 H88B 0.9800 . ?
C88 H88C 0.9801 . ?
O11 H11A 0.8400 . ?
O11 C89 1.232(12) . ?
O12 C89 1.237(12) . ?
C89 C90 1.501(14) . ?
C90 H90A 0.9800 . ?
C90 H90B 0.9800 . ?
C90 H90C 0.9800 . ?
C91 O13 1.230(16) . ?
C91 O14 1.238(16) . ?
C91 C92 1.51(2) . ?
O14 H14 0.8400 . ?
C92 H92A 0.9800 . ?
C92 H92B 0.9800 . ?
C92 H92C 0.9800 . ?
C93 H93A 0.9800 . ?
C93 H93B 0.9800 . ?
C93 H93C 0.9800 . ?
C93 C94 1.664(18) . ?
O15 H15 0.8400 . ?
O15 C94 1.413(9) . ?
C94 O16 1.258(9) . ?
O17 C95 1.323(10) . ?
O18 H18A 0.8400 . ?
O18 C95 1.374(7) . ?
C95 C96 1.505(9) . ?
C96 H96A 0.9800 . ?
C96 H96B 0.9800 . ?
C96 H96C 0.9800 . ?
O19 H19 0.8400 . ?
O19 C97 1.410(9) . ?
C97 O20 1.245(8) . ?
C97 C98 1.540(9) . ?
C98 H98A 0.9800 . ?
C98 H98B 0.9800 . ?
C98 H98C 0.9800 . ?
C99 H99A 0.9900 . ?
C99 H99B 0.9900 . ?
C99 Cl3 1.607(12) . ?
C99 Cl4 1.793(11) . ?

loop_
_geom_torsion_atom_site_label_1
_geom_torsion_atom_site_label_2
_geom_torsion_atom_site_label_3
_geom_torsion_atom_site_label_4
_geom_torsion
_geom_torsion_site_symmetry_1
_geom_torsion_site_symmetry_2
_geom_torsion_site_symmetry_3
_geom_torsion_site_symmetry_4
_geom_torsion_publ_flag
O1 C9 C17 C16 -2.3(4) . . . . ?
O1 C9 C17 C22 177.1(2) . . . . ?
O1 C9 C26 C21 -177.7(2) . . . . ?
O4 C31 C35 C40 178.9(3) . . . . ?
O5 C47 C52 C44 -178.8(3) . . . . ?
O5 C47 C59 C53 176.5(3) . . . . ?
O5 C47 C59 C65 -5.3(4) . . . . ?
O7 C49 C55 C58 -178.5(3) . . . . ?
O8 C51 C58 C55 178.8(3) . . . . ?
O8 C51 C58 C65 -0.9(4) . . . . ?
C1 C6 C11 C4 -174.9(2) . . . . ?
C1 C6 C28 C34 175.1(3) . . . . ?
C1 C10 C13 C24 133.9(3) . . . . ?
C1 C10 C13 C48 -46.6(4) . . . . ?
C1 C10 C20 C56 -55.7(4) . . . . ?
C1 C10 C20 C63 124.4(3) . . . . ?
C2 C5 C18 C19 -1.2(4) . . . . ?
C2 C16 C17 C9 -87.2(3) . . . . ?
C2 C16 C17 C22 93.4(3) . . . . ?
C3 C4 C11 C6 -1.1(4) . . . . ?
C3 C5 C18 C19 176.8(2) . . . . ?
C4 C3 C5 C2 62.1(4) . . . . ?
C4 C3 C5 C18 -115.7(3) . . . . ?
C4 C3 C34 C28 0.5(4) . . . . ?
C5 C2 C8 C7 1.0(4) . . . . ?
C5 C2 C16 C17 -121.6(3) . . . . ?
C5 C3 C4 C11 175.4(2) . . . . ?
C5 C3 C34 C28 -175.2(3) . . . . ?
C5 C18 C19 C7 1.7(4) . . . . ?
C5 C18 C19 C36 -172.2(2) . . . . ?
C6 C1 C10 C13 174.7(2) . . . . ?
C6 C1 C10 C20 -6.7(4) . . . . ?
C6 C28 C34 C3 0.6(4) . . . . ?
C7 C15 C27 C41 179.4(3) . . . . ?
C7 C15 C37 C45 179.6(3) . . . . ?
C7 C19 C36 C44 -73.0(3) . . . . ?
C8 C2 C5 C3 -178.0(2) . . . . ?
C8 C2 C5 C18 -0.2(3) . . . . ?
C8 C2 C16 C17 61.3(3) . . . . ?
C8 C7 C15 C27 -54.1(3) . . . . ?
C8 C7 C15 C37 123.5(3) . . . . ?
C8 C7 C19 C18 -0.8(4) . . . . ?
C8 C7 C19 C36 172.7(2) . . . . ?
C9 C17 C22 C39 0.7(4) . . . . ?
C10 C1 C6 C11 126.6(3) . . . . ?
C10 C1 C6 C28 -50.4(4) . . . . ?
C10 C13 C24 C60 -179.1(2) . . . . ?
C10 C13 C48 C67 -179.8(3) . . . . ?
C10 C20 C56 C69 178.5(3) . . . . ?
C10 C20 C63 C81 -177.7(3) . . . . ?
C11 C6 C28 C34 -1.9(4) . . . . ?
C12 C25 C42 C32 11.7(4) . . . . ?
C12 C25 C42 C33 -169.0(2) . . . . ?
C13 C10 C20 C56 122.9(3) . . . . ?
C13 C10 C20 C63 -56.9(3) . . . . ?
C13 C24 C60 C64 -1.8(4) . . . . ?
C13 C48 C67 C64 -0.3(5) . . . . ?
C14 C1 C6 C11 -51.1(3) . . . . ?
C14 C1 C6 C28 131.9(3) . . . . ?
C14 C1 C10 C13 -7.7(4) . . . . ?
C14 C1 C10 C20 170.9(3) . . . . ?
C15 C7 C8 C2 178.0(2) . . . . ?
C15 C7 C19 C18 -179.2(2) . . . . ?
C15 C7 C19 C36 -5.7(4) . . . . ?
C15 C27 C41 C12 0.7(5) . . . . ?
C15 C37 C45 C12 1.6(5) . . . . ?
C16 C2 C5 C3 4.9(4) . . . . ?
C16 C2 C5 C18 -177.3(2) . . . . ?
C16 C2 C8 C7 178.3(2) . . . . ?
C16 C17 C22 C39 -179.8(2) . . . . ?
C17 C9 C26 C21 0.2(4) . . . . ?
C17 C22 C39 O3 179.6(2) . . . . ?
C17 C22 C39 C21 0.2(4) . . . . ?
C18 C19 C36 C44 100.5(3) . . . . ?
C19 C7 C8 C2 -0.5(4) . . . . ?
C19 C7 C15 C27 124.4(3) . . . . ?
C19 C7 C15 C37 -58.0(4) . . . . ?
C19 C36 C44 C52 103.6(3) . . . . ?
C19 C36 C44 C57 -73.5(3) . . . . ?
C20 C10 C13 C24 -44.8(3) . . . . ?
C20 C10 C13 C48 134.8(3) . . . . ?
C20 C56 C69 C79 -0.6(6) . . . . ?
C20 C63 C81 C79 -0.9(6) . . . . ?
C21 C30 C40 C35 85.9(3) . . . . ?
C21 C30 C40 C46 -88.1(3) . . . . ?
C23 C31 C35 C40 -1.4(4) . . . . ?
C23 C43 C46 O2 178.5(3) . . . . ?
C23 C43 C46 C40 -2.0(4) . . . . ?
C24 C13 C48 C67 -0.3(4) . . . . ?
C24 C60 C64 C67 1.2(5) . . . . ?
C25 C12 C41 C27 173.0(3) . . . . ?
C25 C12 C45 C37 -174.2(3) . . . . ?
C26 C9 C17 C16 179.7(2) . . . . ?
C26 C9 C17 C22 -0.9(4) . . . . ?
C26 C21 C30 C40 89.0(3) . . . . ?
C26 C21 C39 O3 179.7(2) . . . . ?
C26 C21 C39 C22 -0.8(4) . . . . ?
C27 C15 C37 C45 -2.8(4) . . . . ?
C28 C6 C11 C4 2.2(4) . . . . ?
C29 C49 C55 C58 0.3(5) . . . . ?
C29 C50 C51 O8 -179.3(3) . . . . ?
C29 C50 C51 C58 0.2(4) . . . . ?
C30 C21 C26 C9 -176.8(2) . . . . ?
C30 C21 C39 O3 -2.9(4) . . . . ?
C30 C21 C39 C22 176.6(2) . . . . ?
C30 C40 C46 O2 -5.9(4) . . . . ?
C30 C40 C46 C43 174.5(3) . . . . ?
C31 C23 C43 C46 1.9(4) . . . . ?
C31 C23 C54 C29 -79.2(3) . . . . ?
C31 C35 C40 C30 -172.9(3) . . . . ?
C31 C35 C40 C46 1.3(4) . . . . ?
C32 C61 C74 C80 1.6(5) . . . . ?
C32 C62 C76 C80 1.0(5) . . . . ?
C33 C66 C72 C77 1.7(6) . . . . ?
C33 C68 C73 C77 1.0(6) . . . . ?
C34 C3 C4 C11 -0.3(4) . . . . ?
C34 C3 C5 C2 -122.4(3) . . . . ?
C34 C3 C5 C18 59.8(3) . . . . ?
C35 C40 C46 O2 179.9(2) . . . . ?
C35 C40 C46 C43 0.4(4) . . . . ?
C36 C44 C52 C47 -175.1(2) . . . . ?
C36 C44 C57 O6 -6.5(4) . . . . ?
C36 C44 C57 C53 173.1(3) . . . . ?
C37 C15 C27 C41 1.7(4) . . . . ?
C38 C25 C42 C32 -171.3(2) . . . . ?
C38 C25 C42 C33 8.0(4) . . . . ?
C39 C21 C26 C9 0.6(4) . . . . ?
C39 C21 C30 C40 -88.3(3) . . . . ?
C41 C12 C25 C38 -140.9(3) . . . . ?
C41 C12 C25 C42 36.3(4) . . . . ?
C41 C12 C45 C37 0.8(4) . . . . ?
C42 C32 C61 C74 179.7(3) . . . . ?
C42 C32 C62 C76 178.9(3) . . . . ?
C42 C33 C66 C72 179.5(3) . . . . ?
C42 C33 C68 C73 179.1(3) . . . . ?
C43 C23 C31 O4 179.5(3) . . . . ?
C43 C23 C31 C35 -0.2(4) . . . . ?
C43 C23 C54 C29 99.2(3) . . . . ?
C45 C12 C25 C38 33.8(4) . . . . ?
C45 C12 C25 C42 -148.9(3) . . . . ?
C45 C12 C41 C27 -1.9(4) . . . . ?
C47 C59 C65 C58 -88.3(4) . . . . ?
C48 C13 C24 C60 1.3(4) . . . . ?
C49 C29 C50 C51 0.5(4) . . . . ?
C49 C29 C54 C23 -81.5(3) . . . . ?
C49 C55 C58 C51 0.4(4) . . . . ?
C49 C55 C58 C65 -179.9(3) . . . . ?
C50 C29 C49 O7 178.1(3) . . . . ?
C50 C29 C49 C55 -0.8(4) . . . . ?
C50 C29 C54 C23 98.6(3) . . . . ?
C50 C51 C58 C55 -0.6(4) . . . . ?
C50 C51 C58 C65 179.6(3) . . . . ?
C51 C58 C65 C59 -117.2(3) . . . . ?
C52 C44 C57 O6 176.3(2) . . . . ?
C52 C44 C57 C53 -4.1(4) . . . . ?
C52 C47 C59 C53 -4.5(4) . . . . ?
C52 C47 C59 C65 173.7(3) . . . . ?
C53 C59 C65 C58 89.8(4) . . . . ?
C54 C23 C31 O4 -1.9(4) . . . . ?
C54 C23 C31 C35 178.3(3) . . . . ?
C54 C23 C43 C46 -176.6(3) . . . . ?
C54 C29 C49 O7 -1.8(4) . . . . ?
C54 C29 C49 C55 179.3(3) . . . . ?
C54 C29 C50 C51 -179.6(3) . . . . ?
C55 C58 C65 C59 63.1(4) . . . . ?
C56 C20 C63 C81 2.4(5) . . . . ?
C56 C69 C79 C81 2.2(6) . . . . ?
C57 C44 C52 C47 2.1(4) . . . . ?
C57 C53 C59 C47 2.5(4) . . . . ?
C57 C53 C59 C65 -175.7(3) . . . . ?
C59 C47 C52 C44 2.2(4) . . . . ?
C59 C53 C57 O6 -178.7(3) . . . . ?
C59 C53 C57 C44 1.8(5) . . . . ?
C60 C64 C67 C48 -0.1(5) . . . . ?
C61 C32 C42 C25 -131.3(3) . . . . ?
C61 C32 C42 C33 49.4(4) . . . . ?
C61 C32 C62 C76 1.3(5) . . . . ?
C61 C74 C80 C76 0.7(6) . . . . ?
C62 C32 C42 C25 51.2(4) . . . . ?
C62 C32 C42 C33 -128.2(3) . . . . ?
C62 C32 C61 C74 -2.6(5) . . . . ?
C62 C76 C80 C74 -2.1(6) . . . . ?
C63 C20 C56 C69 -1.7(5) . . . . ?
C66 C33 C42 C25 -133.9(3) . . . . ?
C66 C33 C42 C32 45.5(4) . . . . ?
C66 C33 C68 C73 1.2(5) . . . . ?
C66 C72 C77 C73 0.5(7) . . . . ?
C68 C33 C42 C25 48.2(4) . . . . ?
C68 C33 C42 C32 -132.5(3) . . . . ?
C68 C33 C66 C72 -2.5(5) . . . . ?
C68 C73 C77 C72 -1.8(7) . . . . ?
C69 C79 C81 C63 -1.5(6) . . . . ?
C70 O4 C31 C23 169.6(3) . . . . ?
C70 O4 C31 C35 -10.7(4) . . . . ?
C71 O2 C46 C40 159.1(3) . . . . ?
C71 O2 C46 C43 -21.3(4) . . . . ?
C75 O5 C47 C52 4.1(4) . . . . ?
C75 O5 C47 C59 -176.9(3) . . . . ?
C78 O8 C51 C50 6.5(5) . . . . ?
C78 O8 C51 C58 -172.9(3) . . . . ?
C82 O1 C9 C17 166.5(3) . . . . ?
C82 O1 C9 C26 -15.6(4) . . . . ?
C83 O3 C39 C21 160.2(4) . . . . ?
C83 O3 C39 C22 -19.2(5) . . . . ?
C84 O6 C57 C44 179.2(4) . . . . ?
C84 O6 C57 C53 -0.3(5) . . . . ?
C85 O7 C49 C29 156.7(4) . . . . ?
C85 O7 C49 C55 -24.4(5) . . . . ?
